data_7116543
loop_
_publ_author_name
'Shinya Adachi'
'Armand B. Cognetta'
'Micah J. Niphakis'
'Zhi He'
'Adam Zajdlik'
'Jeffrey D. St. Denis'
'Conor C. G. Scully'
'Benjamin F. Cravatt'
'Andrei K. Yudin'

_publ_section_title
;
 Facile synthesis of borofragments and their evaluation in activity-based
 protein profiling
;
_journal_name_full Chem.Commun.
_journal_page_first 3608
_journal_paper_doi 10.1039/C4cc09107H
_journal_volume 51
_journal_year 2015
_chemical_formula_moiety 'C20 H19 B N2 O9'
_chemical_formula_sum 'C20 H19 B N2 O9'
_chemical_formula_weight 442.18
_chemical_name_systematic
; 
 ? 
;
_space_group_crystal_system monoclinic
_space_group_IT_number 15
_space_group_name_Hall '-C 2yc'
_space_group_name_H-M_alt 'C 1 2/c 1'
_symmetry_space_group_name_Hall '-C 2yc'
_symmetry_space_group_name_H-M 'C 1 2/c 1'
_atom_sites_solution_hydrogens geom
_audit_creation_method SHELXL-2013
_audit_update_record
;
2014-08-25 deposited with the CCDC.
2015-01-12 downloaded from the CCDC.
;
_cell_angle_alpha 90
_cell_angle_beta 90.321(2)
_cell_angle_gamma 90
_cell_formula_units_Z 8
_cell_length_a 16.8086(4)
_cell_length_b 10.0372(2)
_cell_length_c 24.1763(6)
_cell_measurement_reflns_used 5316
_cell_measurement_temperature 147(2)
_cell_measurement_theta_max 66.13
_cell_measurement_theta_min 3.66
_cell_volume 4078.75(16)
_computing_cell_refinement APEX2
_computing_data_collection 'APEX2 (Bruker, 2007)'
_computing_data_reduction 'SAINT (Bruker, 2007)'
_computing_molecular_graphics 'PLATON (Spek, 2009)'
_computing_publication_material 'SHELXTL (Sheldrick, 2008)'
_computing_structure_refinement 'SHELXL-2013 (Sheldrick, 2013)'
_computing_structure_solution 'SHELXS-97 (Sheldrick, 2008)'
_diffrn_ambient_temperature 147(2)
_diffrn_measured_fraction_theta_full 0.955
_diffrn_measured_fraction_theta_max 0.979
_diffrn_measurement_device_type 'Bruker Kappa APEX-DUO CCD'
_diffrn_measurement_method '\f and \w scans'
_diffrn_radiation_type CuK\a
_diffrn_radiation_wavelength 1.54178
_diffrn_reflns_av_unetI/netI 0.0300
_diffrn_reflns_Laue_measured_fraction_full 0.955
_diffrn_reflns_Laue_measured_fraction_max 0.979
_diffrn_reflns_limit_h_max 19
_diffrn_reflns_limit_h_min -19
_diffrn_reflns_limit_k_max 11
_diffrn_reflns_limit_k_min -11
_diffrn_reflns_limit_l_max 28
_diffrn_reflns_limit_l_min -28
_diffrn_reflns_number 13647
_diffrn_reflns_point_group_measured_fraction_full 0.955
_diffrn_reflns_point_group_measured_fraction_max 0.979
_diffrn_reflns_theta_full 67.679
_diffrn_reflns_theta_max 66.589
_diffrn_reflns_theta_min 3.656
_diffrn_source 'Bruker ImuS with multi-layer optics'
_exptl_absorpt_coefficient_mu 0.968
_exptl_absorpt_correction_T_max 0.7529
_exptl_absorpt_correction_T_min 0.6431
_exptl_absorpt_correction_type multi-scan
_exptl_absorpt_process_details 'SADABS (Sheldrick, 1996)'
_exptl_crystal_colour colourless
_exptl_crystal_density_diffrn 1.440
_exptl_crystal_description needle
_exptl_crystal_F_000 1840
_exptl_crystal_size_max 0.120
_exptl_crystal_size_mid 0.060
_exptl_crystal_size_min 0.020
_refine_diff_density_max 0.192
_refine_diff_density_min -0.235
_refine_diff_density_rms 0.050
_refine_ls_extinction_method none
_refine_ls_goodness_of_fit_ref 1.091
_refine_ls_hydrogen_treatment constr
_refine_ls_matrix_type full
_refine_ls_number_parameters 290
_refine_ls_number_reflns 3520
_refine_ls_number_restraints 0
_refine_ls_restrained_S_all 1.091
_refine_ls_R_factor_all 0.0520
_refine_ls_R_factor_gt 0.0476
_refine_ls_shift/su_max 0.000
_refine_ls_shift/su_mean 0.000
_refine_ls_structure_factor_coef Fsqd
_refine_ls_weighting_details 'w=1/[\s^2^(Fo^2^)+(0.0227P)^2^+12.2499P] where P=(Fo^2^+2Fc^2^)/3'
_refine_ls_weighting_scheme calc
_refine_ls_wR_factor_gt 0.1156
_refine_ls_wR_factor_ref 0.1177
_reflns_Friedel_coverage 0.000
_reflns_number_gt 3213
_reflns_number_total 3520
_reflns_threshold_expression 'I > 2\s(I)'
_cod_data_source_file c4cc09107h2.cif
_cod_data_source_block d13232twin
_cod_database_code 7116543
_shelx_space_group_comment
; 
The symmetry employed for this shelxl refinement is uniquely defined 
by the following loop, which should always be used as a source of 
symmetry information in preference to the above space-group names. 
They are only intended as comments. 
;
_shelx_estimated_absorpt_t_min 0.893
_shelx_estimated_absorpt_t_max 0.981
_shelxl_version_number 2013-3

loop_
_space_group_symop_operation_xyz
'x, y, z'
'-x, y, -z+1/2'
'x+1/2, y+1/2, z'
'-x+1/2, y+1/2, -z+1/2'
'-x, -y, -z'
'x, -y, z-1/2'
'-x+1/2, -y+1/2, -z'
'x+1/2, -y+1/2, z-1/2'

loop_
_atom_site_label
_atom_site_type_symbol
_atom_site_fract_x
_atom_site_fract_y
_atom_site_fract_z
_atom_site_U_iso_or_equiv
_atom_site_adp_type
_atom_site_occupancy
_atom_site_site_symmetry_order
_atom_site_calc_flag
_atom_site_refinement_flags_posn
_atom_site_refinement_flags_adp
O1 O 0.66947(12) 0.97663(18) 0.32619(8) 0.0338(4) Uani 1 1 d . .
O2 O 0.74300(13) 0.9873(2) 0.24963(8) 0.0416(5) Uani 1 1 d . .
O3 O 0.54038(11) 0.87250(19) 0.33722(7) 0.0317(4) Uani 1 1 d . .
O4 O 0.45276(11) 0.7263(2) 0.30328(7) 0.0373(5) Uani 1 1 d . .
O5 O 0.66965(12) 0.7682(3) 0.51992(9) 0.0517(6) Uani 1 1 d . .
O6 O 0.53993(10) 0.7793(2) 0.54435(7) 0.0339(5) Uani 1 1 d . .
O7 O 0.50244(10) 0.90094(19) 0.45778(7) 0.0302(4) Uani 1 1 d . .
O8 O 0.43973(11) 0.70695(19) 0.43402(7) 0.0312(4) Uani 1 1 d . .
O9 O 0.37733(10) 0.90495(19) 0.45113(7) 0.0306(4) Uani 1 1 d . .
N1 N 0.65759(12) 0.7370(2) 0.33535(8) 0.0222(4) Uani 1 1 d . .
N2 N 0.57617(12) 0.8304(2) 0.45680(9) 0.0310(5) Uani 1 1 d . .
C1 C 0.69280(15) 0.7756(2) 0.28053(10) 0.0245(5) Uani 1 1 d . .
H1A H 0.6559 0.7526 0.2499 0.029 Uiso 1 1 calc R U
H1B H 0.7438 0.7286 0.2746 0.029 Uiso 1 1 calc R U
C2 C 0.70595(16) 0.9245(3) 0.28282(10) 0.0284(6) Uani 1 1 d . .
C3 C 0.58514(15) 0.6538(3) 0.32848(11) 0.0273(6) Uani 1 1 d . .
H3A H 0.5764 0.5978 0.3616 0.033 Uiso 1 1 calc R U
H3B H 0.5898 0.5953 0.2957 0.033 Uiso 1 1 calc R U
C4 C 0.51793(15) 0.7525(3) 0.32097(10) 0.0279(6) Uani 1 1 d . .
C5 C 0.71963(16) 0.6719(3) 0.37112(11) 0.0299(6) Uani 1 1 d . .
H5A H 0.7362 0.5877 0.3542 0.045 Uiso 1 1 calc R U
H5B H 0.6975 0.6544 0.4078 0.045 Uiso 1 1 calc R U
H5C H 0.7657 0.7311 0.3747 0.045 Uiso 1 1 calc R U
C6 C 0.63227(16) 0.9079(3) 0.42227(11) 0.0332(6) Uani 1 1 d . .
H6A H 0.6873 0.8865 0.4340 0.040 Uiso 1 1 calc R U
H6B H 0.6235 1.0041 0.4291 0.040 Uiso 1 1 calc R U
C7 C 0.60214(15) 0.7935(3) 0.50929(11) 0.0337(6) Uani 1 1 d . .
C8 C 0.56138(15) 0.7437(3) 0.59913(11) 0.0291(6) Uani 1 1 d . .
C9 C 0.58058(17) 0.6143(3) 0.61159(13) 0.0406(7) Uani 1 1 d . .
H9A H 0.5827 0.5480 0.5836 0.049 Uiso 1 1 calc R U
C10 C 0.5968(2) 0.5833(4) 0.66644(16) 0.0516(9) Uani 1 1 d . .
H10A H 0.6111 0.4947 0.6762 0.062 Uiso 1 1 calc R U
C11 C 0.59253(18) 0.6793(4) 0.70690(13) 0.0473(8) Uani 1 1 d . .
H11A H 0.6037 0.6568 0.7443 0.057 Uiso 1 1 calc R U
C12 C 0.57207(17) 0.8080(3) 0.69325(12) 0.0403(7) Uani 1 1 d . .
H12A H 0.5683 0.8738 0.7213 0.048 Uiso 1 1 calc R U
C13 C 0.55697(15) 0.8417(3) 0.63851(11) 0.0317(6) Uani 1 1 d . .
H13A H 0.5439 0.9306 0.6285 0.038 Uiso 1 1 calc R U
C14 C 0.43926(15) 0.8219(3) 0.44590(10) 0.0258(5) Uani 1 1 d . .
C15 C 0.30151(15) 0.8640(3) 0.43236(10) 0.0267(5) Uani 1 1 d . .
C16 C 0.23834(16) 0.8969(3) 0.46533(11) 0.0329(6) Uani 1 1 d . .
H16A H 0.2467 0.9385 0.5002 0.040 Uiso 1 1 calc R U
C17 C 0.16211(17) 0.8684(3) 0.44689(13) 0.0411(7) Uani 1 1 d . .
H17A H 0.1177 0.8898 0.4693 0.049 Uiso 1 1 calc R U
C18 C 0.15046(17) 0.8087(3) 0.39589(13) 0.0412(7) Uani 1 1 d . .
H18A H 0.0981 0.7894 0.3833 0.049 Uiso 1 1 calc R U
C19 C 0.21477(18) 0.7776(3) 0.36361(13) 0.0391(7) Uani 1 1 d . .
H19A H 0.2063 0.7364 0.3287 0.047 Uiso 1 1 calc R U
C20 C 0.29156(16) 0.8052(3) 0.38093(11) 0.0317(6) Uani 1 1 d . .
H20A H 0.3360 0.7844 0.3584 0.038 Uiso 1 1 calc R U
B1 B 0.62373(18) 0.8803(3) 0.35786(12) 0.0282(6) Uani 1 1 d . .

loop_
_atom_site_aniso_label
_atom_site_aniso_U_11
_atom_site_aniso_U_22
_atom_site_aniso_U_33
_atom_site_aniso_U_23
_atom_site_aniso_U_13
_atom_site_aniso_U_12
O1 0.0462(11) 0.0233(9) 0.0318(10) -0.0037(8) -0.0010(8) -0.0006(8)
O2 0.0540(13) 0.0363(11) 0.0346(10) 0.0125(9) -0.0016(9) -0.0090(10)
O3 0.0312(10) 0.0379(11) 0.0260(9) -0.0077(8) -0.0063(7) 0.0093(8)
O4 0.0264(10) 0.0635(14) 0.0220(9) -0.0028(9) -0.0027(7) -0.0052(9)
O5 0.0251(10) 0.0961(19) 0.0338(11) 0.0054(12) -0.0015(8) 0.0118(11)
O6 0.0237(9) 0.0525(12) 0.0253(9) -0.0024(8) -0.0013(7) 0.0044(8)
O7 0.0246(9) 0.0355(10) 0.0304(9) -0.0094(8) -0.0045(7) 0.0042(8)
O8 0.0322(10) 0.0303(11) 0.0309(10) -0.0030(8) -0.0028(8) 0.0023(8)
O9 0.0261(9) 0.0333(10) 0.0324(10) -0.0082(8) -0.0051(7) 0.0045(8)
N1 0.0225(10) 0.0242(11) 0.0199(10) 0.0018(8) -0.0024(8) 0.0005(8)
N2 0.0217(10) 0.0446(14) 0.0266(11) -0.0077(10) -0.0030(9) 0.0055(10)
C1 0.0258(12) 0.0268(13) 0.0210(12) 0.0010(10) 0.0013(10) 0.0007(10)
C2 0.0339(14) 0.0279(14) 0.0233(13) 0.0031(11) -0.0055(11) 0.0002(11)
C3 0.0264(13) 0.0292(14) 0.0264(13) 0.0013(11) -0.0029(10) -0.0054(11)
C4 0.0250(13) 0.0430(16) 0.0156(12) -0.0010(11) 0.0001(10) 0.0002(11)
C5 0.0282(13) 0.0345(15) 0.0270(13) 0.0059(11) -0.0079(10) 0.0033(11)
C6 0.0290(14) 0.0429(16) 0.0279(14) -0.0109(12) -0.0020(11) -0.0027(12)
C7 0.0232(14) 0.0502(18) 0.0278(14) -0.0068(12) 0.0005(10) 0.0066(12)
C8 0.0192(12) 0.0408(16) 0.0272(13) 0.0015(11) -0.0006(10) 0.0003(11)
C9 0.0353(15) 0.0365(16) 0.0499(18) -0.0037(14) -0.0057(13) -0.0018(13)
C10 0.0461(19) 0.0417(19) 0.067(2) 0.0225(17) -0.0079(16) -0.0027(15)
C11 0.0372(16) 0.068(2) 0.0362(17) 0.0234(16) -0.0019(13) -0.0062(16)
C12 0.0336(15) 0.059(2) 0.0280(14) -0.0032(14) 0.0040(11) -0.0041(14)
C13 0.0262(13) 0.0367(15) 0.0322(14) 0.0011(12) 0.0019(11) 0.0038(11)
C14 0.0272(13) 0.0332(15) 0.0170(12) -0.0024(10) -0.0017(9) 0.0038(11)
C15 0.0240(12) 0.0270(13) 0.0290(13) 0.0036(11) -0.0041(10) -0.0001(10)
C16 0.0344(14) 0.0406(16) 0.0238(13) 0.0035(12) 0.0022(11) 0.0027(12)
C17 0.0298(14) 0.0476(18) 0.0459(17) 0.0135(14) 0.0085(12) 0.0010(13)
C18 0.0288(15) 0.0444(17) 0.0503(18) 0.0064(14) -0.0001(13) -0.0106(13)
C19 0.0369(16) 0.0372(16) 0.0430(17) -0.0050(13) -0.0087(13) -0.0066(13)
C20 0.0291(14) 0.0359(15) 0.0302(14) -0.0040(12) -0.0012(11) 0.0009(12)
B1 0.0320(15) 0.0260(15) 0.0267(15) -0.0052(12) -0.0028(12) 0.0039(13)

loop_
_atom_type_symbol
_atom_type_description
_atom_type_scat_dispersion_real
_atom_type_scat_dispersion_imag
_atom_type_scat_source
C C 0.0181 0.0091 'International Tables Vol C Tables 4.2.6.8 and 6.1.1.4'
H H 0.0000 0.0000 'International Tables Vol C Tables 4.2.6.8 and 6.1.1.4'
B B 0.0090 0.0039 'International Tables Vol C Tables 4.2.6.8 and 6.1.1.4'
N N 0.0311 0.0180 'International Tables Vol C Tables 4.2.6.8 and 6.1.1.4'
O O 0.0492 0.0322 'International Tables Vol C Tables 4.2.6.8 and 6.1.1.4'

loop_
_geom_angle_atom_site_label_1
_geom_angle_atom_site_label_2
_geom_angle_atom_site_label_3
_geom_angle
C2 O1 B1 113.7(2)
C4 O3 B1 114.5(2)
C7 O6 C8 114.7(2)
C14 O7 N2 112.69(19)
C14 O9 C15 119.3(2)
C3 N1 C5 112.7(2)
C3 N1 C1 111.86(19)
C5 N1 C1 110.13(19)
C3 N1 B1 104.13(19)
C5 N1 B1 115.59(19)
C1 N1 B1 101.83(18)
C7 N2 O7 112.67(19)
C7 N2 C6 117.2(2)
O7 N2 C6 107.7(2)
N1 C1 C2 106.3(2)
N1 C1 H1A 110.5
C2 C1 H1A 110.5
N1 C1 H1B 110.5
C2 C1 H1B 110.5
H1A C1 H1B 108.7
O2 C2 O1 124.5(3)
O2 C2 C1 124.9(2)
O1 C2 C1 110.6(2)
N1 C3 C4 104.9(2)
N1 C3 H3A 110.8
C4 C3 H3A 110.8
N1 C3 H3B 110.8
C4 C3 H3B 110.8
H3A C3 H3B 108.8
O4 C4 O3 124.3(3)
O4 C4 C3 125.3(3)
O3 C4 C3 110.4(2)
N1 C5 H5A 109.5
N1 C5 H5B 109.5
H5A C5 H5B 109.5
N1 C5 H5C 109.5
H5A C5 H5C 109.5
H5B C5 H5C 109.5
N2 C6 B1 114.0(2)
N2 C6 H6A 108.8
B1 C6 H6A 108.8
N2 C6 H6B 108.8
B1 C6 H6B 108.8
H6A C6 H6B 107.7
O5 C7 O6 125.4(3)
O5 C7 N2 123.3(2)
O6 C7 N2 111.0(2)
C9 C8 C13 122.7(3)
C9 C8 O6 120.2(3)
C13 C8 O6 117.0(2)
C8 C9 C10 117.8(3)
C8 C9 H9A 121.1
C10 C9 H9A 121.1
C11 C10 C9 120.8(3)
C11 C10 H10A 119.6
C9 C10 H10A 119.6
C10 C11 C12 120.1(3)
C10 C11 H11A 120.0
C12 C11 H11A 120.0
C11 C12 C13 120.1(3)
C11 C12 H12A 120.0
C13 C12 H12A 120.0
C8 C13 C12 118.5(3)
C8 C13 H13A 120.8
C12 C13 H13A 120.8
O8 C14 O9 129.2(2)
O8 C14 O7 127.8(2)
O9 C14 O7 103.0(2)
C16 C15 C20 122.3(2)
C16 C15 O9 116.3(2)
C20 C15 O9 121.1(2)
C15 C16 C17 118.8(3)
C15 C16 H16A 120.6
C17 C16 H16A 120.6
C18 C17 C16 120.2(3)
C18 C17 H17A 119.9
C16 C17 H17A 119.9
C19 C18 C17 119.8(3)
C19 C18 H18A 120.1
C17 C18 H18A 120.1
C18 C19 C20 121.3(3)
C18 C19 H19A 119.4
C20 C19 H19A 119.4
C19 C20 C15 117.7(3)
C19 C20 H20A 121.2
C15 C20 H20A 121.2
O1 B1 O3 111.0(2)
O1 B1 C6 110.8(2)
O3 B1 C6 114.7(2)
O1 B1 N1 102.8(2)
O3 B1 N1 99.8(2)
C6 B1 N1 116.7(2)

loop_
_geom_bond_atom_site_label_1
_geom_bond_atom_site_label_2
_geom_bond_distance
O1 C2 1.325(3)
O1 B1 1.455(4)
O2 C2 1.198(3)
O3 C4 1.321(3)
O3 B1 1.487(3)
O4 C4 1.203(3)
O5 C7 1.190(3)
O6 C7 1.357(3)
O6 C8 1.416(3)
O7 C14 1.355(3)
O7 N2 1.428(3)
O8 C14 1.189(3)
O9 C14 1.340(3)
O9 C15 1.411(3)
N1 C3 1.485(3)
N1 C5 1.501(3)
N1 C1 1.505(3)
N1 B1 1.641(3)
N2 C7 1.390(4)
N2 C6 1.483(4)
C1 C2 1.511(4)
C1 H1A 0.9900
C1 H1B 0.9900
C3 C4 1.513(4)
C3 H3A 0.9900
C3 H3B 0.9900
C5 H5A 0.9800
C5 H5B 0.9800
C5 H5C 0.9800
C6 B1 1.587(4)
C6 H6A 0.9900
C6 H6B 0.9900
C8 C9 1.371(4)
C8 C13 1.371(4)
C9 C10 1.388(5)
C9 H9A 0.9500
C10 C11 1.375(5)
C10 H10A 0.9500
C11 C12 1.376(5)
C11 H11A 0.9500
C12 C13 1.388(4)
C12 H12A 0.9500
C13 H13A 0.9500
C15 C16 1.372(4)
C15 C20 1.386(4)
C16 C17 1.384(4)
C16 H16A 0.9500
C17 C18 1.383(5)
C17 H17A 0.9500
C18 C19 1.373(4)
C18 H18A 0.9500
C19 C20 1.383(4)
C19 H19A 0.9500
C20 H20A 0.9500

loop_
_geom_torsion_atom_site_label_1
_geom_torsion_atom_site_label_2
_geom_torsion_atom_site_label_3
_geom_torsion_atom_site_label_4
_geom_torsion
C14 O7 N2 C7 -98.8(3)
C14 O7 N2 C6 130.5(2)
C3 N1 C1 C2 130.2(2)
C5 N1 C1 C2 -103.6(2)
B1 N1 C1 C2 19.6(2)
B1 O1 C2 O2 175.7(3)
B1 O1 C2 C1 -3.1(3)
N1 C1 C2 O2 169.2(2)
N1 C1 C2 O1 -11.9(3)
C5 N1 C3 C4 149.9(2)
C1 N1 C3 C4 -85.3(2)
B1 N1 C3 C4 23.9(2)
B1 O3 C4 O4 179.7(2)
B1 O3 C4 C3 0.3(3)
N1 C3 C4 O4 164.2(2)
N1 C3 C4 O3 -16.5(3)
C7 N2 C6 B1 148.0(2)
O7 N2 C6 B1 -83.8(3)
C8 O6 C7 O5 6.5(4)
C8 O6 C7 N2 -179.1(2)
O7 N2 C7 O5 -158.6(3)
C6 N2 C7 O5 -32.8(4)
O7 N2 C7 O6 26.8(3)
C6 N2 C7 O6 152.6(2)
C7 O6 C8 C9 -78.7(3)
C7 O6 C8 C13 105.3(3)
C13 C8 C9 C10 -0.7(4)
O6 C8 C9 C10 -176.5(3)
C8 C9 C10 C11 1.0(5)
C9 C10 C11 C12 -0.1(5)
C10 C11 C12 C13 -1.0(5)
C9 C8 C13 C12 -0.5(4)
O6 C8 C13 C12 175.5(2)
C11 C12 C13 C8 1.3(4)
C15 O9 C14 O8 -11.4(4)
C15 O9 C14 O7 168.8(2)
N2 O7 C14 O8 -2.1(4)
N2 O7 C14 O9 177.69(18)
C14 O9 C15 C16 139.2(2)
C14 O9 C15 C20 -46.6(3)
C20 C15 C16 C17 1.0(4)
O9 C15 C16 C17 175.1(2)
C15 C16 C17 C18 -0.5(4)
C16 C17 C18 C19 0.1(5)
C17 C18 C19 C20 -0.2(5)
C18 C19 C20 C15 0.7(4)
C16 C15 C20 C19 -1.1(4)
O9 C15 C20 C19 -174.9(3)
C2 O1 B1 O3 -90.6(3)
C2 O1 B1 C6 140.7(2)
C2 O1 B1 N1 15.4(3)
C4 O3 B1 O1 122.1(2)
C4 O3 B1 C6 -111.4(3)
C4 O3 B1 N1 14.1(3)
N2 C6 B1 O1 169.4(2)
N2 C6 B1 O3 42.7(3)
N2 C6 B1 N1 -73.5(3)
C3 N1 B1 O1 -137.4(2)
C5 N1 B1 O1 98.4(2)
C1 N1 B1 O1 -20.9(2)
C3 N1 B1 O3 -23.0(2)
C5 N1 B1 O3 -147.2(2)
C1 N1 B1 O3 93.4(2)
C3 N1 B1 C6 101.2(3)
C5 N1 B1 C6 -23.0(3)
C1 N1 B1 C6 -142.4(2)
